data_2014165
loop_
_publ_author_name
'Harvey, Miguel Angel'
'Baggio, Sergio'
'Iba\~nez, Andr\'es'
'Baggio, Ricardo'

_publ_section_title
;
 Three zinc(II) complexes presenting a ZnN~6~ chromophore and with
 peroxodisulfate as the counter-ion
;
_journal_issue 8
_journal_name_full 'Acta Crystallographica Section C'
_journal_page_first m375
_journal_page_last m381
_journal_paper_doi 10.1107/S0108270104014337
_journal_volume 60
_journal_year 2004
_chemical_formula_iupac '[Zn (C18 H12 N6)2] (S2 O8) , 2H2 O'
_chemical_formula_moiety 'C36 H24 N12 Zn 2+ , O8 S2 2- , 2H2 O'
_chemical_formula_sum 'C36 H28 N12 O10 S2 Zn'
_chemical_formula_weight 918.19
_chemical_name_systematic
;
bis[2,4,6-tris(2-pyridyl)-1,3,5-triazine-\k^2^N^2^,N^4^]zinc(II)
hexaoxo-\m-peroxo-disulfate(VI) dihydrate
;
_space_group_IT_number 14
_symmetry_cell_setting monoclinic
_symmetry_space_group_name_Hall '-P 2yn'
_symmetry_space_group_name_H-M 'P 1 21/n 1'
_atom_sites_solution_hydrogens geom
_atom_sites_solution_primary direct
_atom_sites_solution_secondary difmap
_audit_creation_method SHELXL97
_cell_angle_alpha 90.00
_cell_angle_beta 92.95(3)
_cell_angle_gamma 90.00
_cell_formula_units_Z 4
_cell_length_a 8.9490(18)
_cell_length_b 9.782(2)
_cell_length_c 43.031(9)
_cell_measurement_reflns_used 212
_cell_measurement_temperature 293(2)
_cell_measurement_theta_max 24.37
_cell_measurement_theta_min 2.12
_cell_volume 3761.9(13)
_computing_cell_refinement 'SAINT (Bruker, 2000)'
_computing_data_collection 'SMART (Bruker, 2001)'
_computing_data_reduction SAINT
_computing_molecular_graphics 'XP in SHELXTL/PC (Sheldrick, 1994)'
_computing_publication_material SHELXL97
_computing_structure_refinement 'SHELXL97 (Sheldrick, 1997)'
_computing_structure_solution 'SHELXS97 (Sheldrick, 1997)'
_diffrn_ambient_temperature 293(2)
_diffrn_measured_fraction_theta_full 0.995
_diffrn_measured_fraction_theta_max 0.995
_diffrn_measurement_device_type 'Bruker SMART CCD area-detector'
_diffrn_measurement_method '\f and \w'
_diffrn_radiation_monochromator graphite
_diffrn_radiation_source 'fine-focus sealed tube'
_diffrn_radiation_type MoK\a
_diffrn_radiation_wavelength 0.71073
_diffrn_reflns_av_R_equivalents 0.0722
_diffrn_reflns_av_sigmaI/netI 0.1694
_diffrn_reflns_limit_h_max 10
_diffrn_reflns_limit_h_min -10
_diffrn_reflns_limit_k_max 11
_diffrn_reflns_limit_k_min -10
_diffrn_reflns_limit_l_max 50
_diffrn_reflns_limit_l_min -49
_diffrn_reflns_number 21243
_diffrn_reflns_theta_full 25.00
_diffrn_reflns_theta_max 25.00
_diffrn_reflns_theta_min 1.90
_diffrn_standards_decay_% <2
_diffrn_standards_number 0
_exptl_absorpt_coefficient_mu 0.842
_exptl_absorpt_correction_T_max 0.98
_exptl_absorpt_correction_T_min 0.95
_exptl_absorpt_correction_type multi-scan
_exptl_absorpt_process_details '[SADABS (Sheldrick, 1996) in SAINT (Bruker, 2000)]'
_exptl_crystal_colour brown
_exptl_crystal_density_diffrn 1.621
_exptl_crystal_density_meas ?
_exptl_crystal_density_method 'not measured'
_exptl_crystal_description needle
_exptl_crystal_F_000 1880
_exptl_crystal_size_max 0.40
_exptl_crystal_size_mid 0.05
_exptl_crystal_size_min 0.02
_refine_diff_density_max 0.864
_refine_diff_density_min -0.533
_refine_ls_extinction_method none
_refine_ls_goodness_of_fit_ref 0.829
_refine_ls_hydrogen_treatment mixed
_refine_ls_matrix_type full
_refine_ls_number_parameters 553
_refine_ls_number_reflns 6597
_refine_ls_number_restraints 28
_refine_ls_restrained_S_all 0.829
_refine_ls_R_factor_all 0.1398
_refine_ls_R_factor_gt 0.0510
_refine_ls_shift/su_max 0.011
_refine_ls_shift/su_mean 0.004
_refine_ls_structure_factor_coef Fsqd
_refine_ls_weighting_details 'calc w = 1/[\s^2^(Fo^2^)+(0.045P)^2^] where P=(Fo^2^+2Fc^2^)/3'
_refine_ls_weighting_scheme calc
_refine_ls_wR_factor_gt 0.1030
_refine_ls_wR_factor_ref 0.1195
_reflns_number_gt 2740
_reflns_number_total 6601
_reflns_threshold_expression I>2\s(I)
_cod_data_source_file ga1063.cif
_cod_data_source_block II
_cod_depositor_comments
;
 Marking attached hydrogen atoms.

 Antanas Vaitkus,
 2017-11-30

The following automatic conversions were performed:

'_exptl_crystal_density_meas' value 'not measured' was changed to '?'
- the value is perceived as not measured.

Automatic conversion script
Id: cif_fix_values 3008 2015-01-20 13:52:24Z robertas 
;
_cod_original_sg_symbol_H-M 'P 21/n'
_cod_database_code 2014165
_cod_database_fobs_code 2014165

loop_
_symmetry_equiv_pos_as_xyz
'x, y, z'
'-x+1/2, y+1/2, -z+1/2'
'-x, -y, -z'
'x-1/2, -y-1/2, z-1/2'

loop_
_atom_site_label
_atom_site_fract_x
_atom_site_fract_y
_atom_site_fract_z
_atom_site_U_iso_or_equiv
_atom_site_adp_type
_atom_site_calc_flag
_atom_site_refinement_flags
_atom_site_occupancy
_atom_site_disorder_assembly
_atom_site_disorder_group
_atom_site_type_symbol
_atom_site_attached_hydrogens
Zn1 0.94937(9) 0.86113(8) 0.133163(17) 0.0453(3) Uani d . 1 . . Zn 0
S1 0.1564(2) 1.3490(2) 0.10042(5) 0.0606(6) Uani d . 1 A . S 0
O1 0.2867(5) 1.3206(6) 0.08437(13) 0.104(2) Uani d . 1 . . O 0
O2 0.0997(8) 1.2377(5) 0.11596(12) 0.147(3) Uani d . 1 . . O 0
O3 0.0501(6) 1.4212(6) 0.08231(14) 0.121(2) Uani d . 1 . . O 0
O4 0.1962(8) 1.4668(6) 0.12500(16) 0.148(3) Uani d . 1 . . O 0
O8 0.2945(6) 1.6008(4) 0.18121(11) 0.0955(19) Uani d . 1 A . O 0
S2 0.3631(3) 1.4799(2) 0.17427(5) 0.0824(7) Uani d D 1 . . S 0
O5A 0.3621(10) 1.4488(10) 0.13704(18) 0.1036(19) Uani d PD 0.544(4) A 1 O 0
O6A 0.2348(9) 1.3794(8) 0.1831(2) 0.1036(19) Uani d PD 0.544(4) A 1 O 0
O7A 0.4877(8) 1.4269(10) 0.1882(2) 0.1036(19) Uani d PD 0.544(4) A 1 O 0
O5B 0.2588(12) 1.3815(10) 0.1509(2) 0.1036(19) Uani d PD 0.456(4) A 2 O 0
O6B 0.4171(12) 1.3943(10) 0.1987(2) 0.1036(19) Uani d PD 0.456(4) A 2 O 0
O7B 0.4925(9) 1.5246(11) 0.1568(2) 0.1036(19) Uani d PD 0.456(4) A 2 O 0
N1A 1.0513(5) 0.9336(5) 0.17650(10) 0.0404(13) Uani d . 1 . . N 0
N2A 0.9370(6) 0.6983(5) 0.16286(11) 0.0414(14) Uani d . 1 . . N 0
N3A 0.8319(6) 0.6919(5) 0.10556(12) 0.0448(14) Uani d . 1 . . N 0
N4A 0.9847(6) 0.6060(5) 0.21281(12) 0.0460(15) Uani d . 1 . . N 0
N5A 0.8553(6) 0.4759(5) 0.17256(13) 0.0451(14) Uani d . 1 . . N 0
N6A 0.9907(6) 0.3750(6) 0.24906(14) 0.0586(16) Uani d . 1 . . N 0
C1A 1.1066(7) 1.0584(6) 0.18245(15) 0.0448(17) Uani d . 1 . . C 0
H1AA 1.0994 1.1241 0.1668 0.054 Uiso calc R 1 . . H 0
C2A 1.1743(7) 1.0936(7) 0.21099(16) 0.0533(19) Uani d . 1 . . C 0
H2AA 1.2144 1.1805 0.2141 0.064 Uiso calc R 1 . . H 0
C3A 1.1817(7) 0.9995(7) 0.23456(16) 0.054(2) Uani d . 1 . . C 0
H3AA 1.2274 1.0214 0.2538 0.065 Uiso calc R 1 . . H 0
C4A 1.1205(7) 0.8718(7) 0.22934(15) 0.0555(19) Uani d . 1 . . C 0
H4AA 1.1202 0.8076 0.2453 0.067 Uiso calc R 1 . . H 0
C5A 1.0602(7) 0.8409(6) 0.20036(14) 0.0405(16) Uani d . 1 . . C 0
C6A 0.9913(6) 0.7082(6) 0.19204(14) 0.0371(16) Uani d . 1 . . C 0
C7A 0.9159(7) 0.4935(6) 0.20111(16) 0.0436(17) Uani d . 1 . . C 0
C8A 0.8688(7) 0.5818(7) 0.15429(15) 0.0434(17) Uani d . 1 . . C 0
C9A 0.8038(7) 0.5788(7) 0.12193(15) 0.0400(16) Uani d . 1 . . C 0
C10A 0.7228(7) 0.4707(7) 0.11067(17) 0.055(2) Uani d . 1 . . C 0
H10A 0.7056 0.3944 0.1229 0.066 Uiso calc R 1 . . H 0
C11A 0.6666(8) 0.4796(8) 0.07995(18) 0.063(2) Uani d . 1 . . C 0
H11A 0.6070 0.4097 0.0715 0.075 Uiso calc R 1 . . H 0
C12A 0.6985(8) 0.5903(7) 0.06229(17) 0.057(2) Uani d . 1 . . C 0
H12A 0.6651 0.5952 0.0415 0.068 Uiso calc R 1 . . H 0
C13A 0.7807(7) 0.6939(6) 0.07587(15) 0.0479(18) Uani d . 1 . . C 0
H13A 0.8022 0.7696 0.0638 0.058 Uiso calc R 1 . . H 0
C14A 0.8982(8) 0.3770(7) 0.22306(15) 0.0465(17) Uani d . 1 . . C 0
C18A 0.9763(8) 0.2666(7) 0.26806(15) 0.056(2) Uani d . 1 . . C 0
H18A 1.0390 0.2608 0.2859 0.067 Uiso calc R 1 . . H 0
C17A 0.8739(8) 0.1649(7) 0.26226(18) 0.063(2) Uani d . 1 . . C 0
H17A 0.8686 0.0918 0.2760 0.076 Uiso calc R 1 . . H 0
C16A 0.7799(9) 0.1708(8) 0.23648(18) 0.072(2) Uani d . 1 . . C 0
H16A 0.7082 0.1033 0.2325 0.087 Uiso calc R 1 . . H 0
C15A 0.7934(8) 0.2788(7) 0.21640(18) 0.065(2) Uani d . 1 . . C 0
H15A 0.7315 0.2848 0.1984 0.079 Uiso calc R 1 . . H 0
C4B 1.2751(8) 0.9376(7) 0.06435(15) 0.055(2) Uani d . 1 . . C 0
H4BA 1.2728 0.9921 0.0466 0.066 Uiso calc R 1 . . H 0
N4B 0.9983(6) 1.0895(5) 0.05096(12) 0.0449(14) Uani d . 1 . . N 0
C15B 0.9560(9) 1.2817(8) 0.00313(17) 0.072(2) Uani d . 1 . . C 0
H15B 1.0528 1.2508 0.0078 0.087 Uiso calc R 1 . . H 0
N2B 0.9165(6) 0.9994(5) 0.09768(11) 0.0378(13) Uani d . 1 . . N 0
N5B 0.7597(6) 1.1535(5) 0.06957(12) 0.0432(14) Uani d . 1 . . N 0
N3B 0.7323(5) 0.9651(5) 0.14076(12) 0.0471(15) Uani d . 1 . . N 0
C3B 1.4011(8) 0.8614(8) 0.07242(18) 0.066(2) Uani d . 1 . . C 0
H3BA 1.4845 0.8646 0.0604 0.079 Uiso calc R 1 . . H 0
C2B 1.4010(8) 0.7822(8) 0.09815(18) 0.064(2) Uani d . 1 . . C 0
H2BA 1.4839 0.7293 0.1041 0.077 Uiso calc R 1 . . H 0
C1B 1.2747(8) 0.7813(6) 0.11564(16) 0.0525(19) Uani d . 1 . . C 0
H1BA 1.2751 0.7262 0.1333 0.063 Uiso calc R 1 . . H 0
N1B 1.1528(5) 0.8557(5) 0.10832(11) 0.0437(13) Uani d . 1 . . N 0
C5B 1.1544(7) 0.9332(6) 0.08222(15) 0.0413(17) Uani d . 1 . . C 0
C6B 1.0158(7) 1.0117(6) 0.07620(16) 0.0420(17) Uani d . 1 . . C 0
C8B 0.7916(7) 1.0709(6) 0.09382(14) 0.0393(16) Uani d . 1 . . C 0
C7B 0.8669(7) 1.1567(6) 0.04907(14) 0.0429(17) Uani d . 1 . . C 0
C14B 0.8415(8) 1.2448(6) 0.02091(14) 0.0422(17) Uani d . 1 . . C 0
N6B 0.7009(7) 1.2851(6) 0.01466(13) 0.0577(16) Uani d . 1 . . N 0
C18B 0.6738(8) 1.3661(8) -0.01000(16) 0.070(2) Uani d . 1 . . C 0
H18B 0.5762 1.3955 -0.0144 0.084 Uiso calc R 1 . . H 0
C17B 0.7823(9) 1.4076(7) -0.02889(17) 0.066(2) Uani d . 1 . . C 0
H17B 0.7586 1.4630 -0.0460 0.080 Uiso calc R 1 . . H 0
C16B 0.9243(9) 1.3675(9) -0.02245(17) 0.081(3) Uani d . 1 . . C 0
H16B 1.0005 1.3964 -0.0348 0.097 Uiso calc R 1 . . H 0
C9B 0.6845(7) 1.0566(6) 0.11897(14) 0.0403(17) Uani d . 1 . . C 0
C13B 0.6437(8) 0.9466(8) 0.16507(16) 0.061(2) Uani d . 1 . . C 0
H13B 0.6722 0.8834 0.1804 0.074 Uiso calc R 1 . . H 0
C12B 0.5154(9) 1.0174(8) 0.16765(17) 0.071(2) Uani d . 1 . . C 0
H12B 0.4587 1.0034 0.1849 0.085 Uiso calc R 1 . . H 0
C11B 0.4675(8) 1.1093(7) 0.14533(17) 0.063(2) Uani d . 1 . . C 0
H11B 0.3790 1.1579 0.1471 0.075 Uiso calc R 1 . . H 0
C10B 0.5534(7) 1.1273(6) 0.12043(15) 0.0452(17) Uani d . 1 . . C 0
H10B 0.5231 1.1871 0.1045 0.054 Uiso calc R 1 . . H 0
O1W 0.3238(12) 1.0800(7) -0.01898(16) 0.160(3) Uani d D 1 . . O 1
H1WA 0.302(15) 1.006(4) -0.0272(9) 0.192 Uiso d D 1 . . H 0
O2W 0.3992(8) 1.2420(7) 0.02787(15) 0.124(2) Uani d D 1 . . O 0
H2WA 0.401(4) 1.167(3) 0.0199(6) 0.148 Uiso d D 1 . . H 0
H2WB 0.363(9) 1.235(5) 0.0448(11) 0.148 Uiso d D 1 . . H 0

loop_
_atom_site_aniso_label
_atom_site_aniso_U_11
_atom_site_aniso_U_22
_atom_site_aniso_U_33
_atom_site_aniso_U_12
_atom_site_aniso_U_13
_atom_site_aniso_U_23
Zn1 0.0509(5) 0.0407(5) 0.0444(5) 0.0016(5) 0.0019(4) 0.0102(4)
S1 0.0711(15) 0.0473(13) 0.0620(13) -0.0010(12) -0.0107(12) 0.0055(12)
O1 0.077(4) 0.122(5) 0.114(5) 0.045(4) 0.014(4) -0.011(4)
O2 0.290(9) 0.076(4) 0.077(4) -0.083(6) 0.016(5) 0.013(4)
O3 0.089(4) 0.158(6) 0.116(5) 0.059(4) 0.016(4) 0.046(4)
O4 0.195(7) 0.085(5) 0.157(7) 0.010(5) -0.043(6) -0.049(5)
O8 0.129(5) 0.062(4) 0.094(4) 0.035(4) -0.005(4) -0.029(3)
S2 0.118(2) 0.0796(18) 0.0482(13) 0.0318(16) -0.0086(13) -0.0096(12)
O5A 0.111(5) 0.119(5) 0.080(4) 0.037(4) 0.002(3) 0.015(3)
O6A 0.111(5) 0.119(5) 0.080(4) 0.037(4) 0.002(3) 0.015(3)
O7A 0.111(5) 0.119(5) 0.080(4) 0.037(4) 0.002(3) 0.015(3)
O5B 0.111(5) 0.119(5) 0.080(4) 0.037(4) 0.002(3) 0.015(3)
O6B 0.111(5) 0.119(5) 0.080(4) 0.037(4) 0.002(3) 0.015(3)
O7B 0.111(5) 0.119(5) 0.080(4) 0.037(4) 0.002(3) 0.015(3)
N1A 0.045(3) 0.031(3) 0.045(3) 0.001(3) 0.004(3) 0.006(3)
N2A 0.047(4) 0.036(3) 0.041(4) -0.002(3) 0.002(3) 0.000(3)
N3A 0.054(4) 0.045(4) 0.035(3) 0.004(3) -0.003(3) 0.003(3)
N4A 0.059(4) 0.036(4) 0.043(3) 0.004(3) 0.007(3) 0.011(3)
N5A 0.058(4) 0.033(4) 0.044(4) -0.002(3) 0.003(3) 0.008(3)
N6A 0.066(4) 0.051(4) 0.059(4) 0.000(3) 0.003(3) 0.012(3)
C1A 0.059(5) 0.034(4) 0.041(4) -0.007(4) 0.004(4) 0.001(3)
C2A 0.051(5) 0.041(5) 0.068(5) -0.007(4) 0.004(4) -0.004(4)
C3A 0.063(5) 0.048(5) 0.051(5) 0.002(4) -0.009(4) -0.014(4)
C4A 0.067(5) 0.052(5) 0.046(5) 0.003(4) -0.007(4) 0.000(4)
C5A 0.051(4) 0.035(4) 0.035(4) -0.003(4) 0.000(3) 0.000(3)
C6A 0.037(4) 0.038(4) 0.037(4) 0.008(3) 0.002(3) 0.003(3)
C7A 0.043(4) 0.030(4) 0.058(5) 0.007(3) 0.009(4) 0.006(4)
C8A 0.044(4) 0.036(4) 0.050(5) 0.007(4) -0.002(4) 0.001(4)
C9A 0.039(4) 0.034(4) 0.047(5) 0.005(3) 0.000(3) -0.001(4)
C10A 0.059(5) 0.044(5) 0.062(5) 0.000(4) -0.005(4) 0.012(4)
C11A 0.063(5) 0.053(5) 0.071(6) -0.005(4) 0.006(5) -0.007(5)
C12A 0.059(5) 0.056(5) 0.053(5) 0.005(4) -0.010(4) -0.002(4)
C13A 0.065(5) 0.036(4) 0.043(5) -0.006(4) 0.007(4) -0.001(4)
C14A 0.058(5) 0.037(5) 0.045(4) -0.001(4) 0.008(4) 0.009(4)
C18A 0.077(6) 0.049(5) 0.042(4) 0.011(4) 0.009(4) 0.018(4)
C17A 0.073(5) 0.043(5) 0.075(6) -0.008(4) 0.013(5) 0.017(4)
C16A 0.076(6) 0.061(6) 0.080(6) -0.023(4) -0.012(5) 0.022(5)
C15A 0.067(5) 0.051(5) 0.078(6) -0.013(4) -0.003(5) 0.022(5)
C4B 0.064(5) 0.051(5) 0.049(5) 0.006(4) 0.011(4) 0.003(4)
N4B 0.051(4) 0.039(4) 0.046(4) 0.004(3) 0.015(3) 0.009(3)
C15B 0.075(6) 0.075(6) 0.067(6) 0.012(5) 0.007(5) 0.033(5)
N2B 0.032(3) 0.036(3) 0.045(3) 0.005(3) 0.007(3) 0.006(3)
N5B 0.053(4) 0.036(3) 0.040(3) -0.002(3) 0.004(3) 0.010(3)
N3B 0.049(4) 0.050(4) 0.043(3) 0.011(3) 0.004(3) 0.015(3)
C3B 0.046(5) 0.070(6) 0.083(6) 0.017(5) 0.014(4) -0.003(5)
C2B 0.057(5) 0.066(6) 0.071(6) 0.020(4) 0.015(5) 0.011(5)
C1B 0.069(5) 0.034(4) 0.052(5) -0.004(4) -0.012(4) 0.000(4)
N1B 0.044(3) 0.032(3) 0.054(4) 0.006(3) -0.002(3) 0.005(3)
C5B 0.046(5) 0.039(4) 0.039(4) -0.004(4) 0.000(4) 0.005(3)
C6B 0.042(4) 0.030(4) 0.054(5) -0.002(3) -0.004(4) 0.003(4)
C8B 0.046(5) 0.030(4) 0.041(4) -0.001(3) -0.001(4) 0.000(3)
C7B 0.052(5) 0.031(4) 0.046(4) -0.001(4) 0.004(4) 0.003(4)
C14B 0.045(5) 0.043(4) 0.039(4) 0.003(4) -0.001(4) 0.002(3)
N6B 0.065(4) 0.063(4) 0.044(4) 0.005(3) -0.009(3) 0.017(3)
C18B 0.062(5) 0.101(7) 0.046(5) 0.023(5) 0.002(4) 0.014(5)
C17B 0.087(6) 0.065(6) 0.046(5) 0.017(5) 0.003(5) 0.017(4)
C16B 0.082(6) 0.093(7) 0.069(6) 0.013(6) 0.026(5) 0.039(5)
C9B 0.038(4) 0.034(4) 0.049(4) 0.001(3) 0.004(4) -0.001(3)
C13B 0.055(5) 0.072(6) 0.059(5) 0.017(4) 0.015(4) 0.023(4)
C12B 0.077(6) 0.080(6) 0.058(5) 0.012(5) 0.027(5) 0.017(5)
C11B 0.058(5) 0.064(6) 0.068(5) 0.023(4) 0.019(5) 0.012(4)
C10B 0.048(4) 0.034(4) 0.054(4) 0.000(4) 0.002(4) 0.007(4)
O1W 0.241(9) 0.131(7) 0.107(5) -0.061(7) -0.002(6) 0.011(5)
O2W 0.121(5) 0.153(6) 0.099(5) -0.050(5) 0.033(4) -0.027(5)

loop_
_atom_type_symbol
_atom_type_description
_atom_type_scat_dispersion_real
_atom_type_scat_dispersion_imag
_atom_type_scat_source
C C 0.0033 0.0016 'International Tables Vol C Tables 4.2.6.8 and 6.1.1.4'
H H 0.0000 0.0000 'International Tables Vol C Tables 4.2.6.8 and 6.1.1.4'
N N 0.0061 0.0033 'International Tables Vol C Tables 4.2.6.8 and 6.1.1.4'
O O 0.0106 0.0060 'International Tables Vol C Tables 4.2.6.8 and 6.1.1.4'
S S 0.1246 0.1234 'International Tables Vol C Tables 4.2.6.8 and 6.1.1.4'
Zn Zn 0.2839 1.4301 'International Tables Vol C Tables 4.2.6.8 and 6.1.1.4'

loop_
_geom_angle_atom_site_label_1
_geom_angle_atom_site_label_2
_geom_angle_atom_site_label_3
_geom_angle
_geom_angle_publ_flag
N2A Zn1 N2B 165.3(2) y
N2A Zn1 N1A 75.5(2) y
N2B Zn1 N1A 117.8(2) y
N2A Zn1 N1B 111.3(2) y
N2B Zn1 N1B 74.9(2) y
N1A Zn1 N1B 96.11(18) y
N2A Zn1 N3B 100.8(2) y
N2B Zn1 N3B 73.5(2) y
N1A Zn1 N3B 93.22(19) y
N1B Zn1 N3B 147.8(2) y
N2A Zn1 N3A 73.8(2) y
N2B Zn1 N3A 92.68(19) y
N1A Zn1 N3A 149.25(19) y
N1B Zn1 N3A 95.91(19) y
N3B Zn1 N3A 91.49(19) y
O2 S1 O3 114.3(4) ?
O2 S1 O1 114.3(4) ?
O3 S1 O1 112.6(3) ?
O2 S1 O4 108.8(4) ?
O3 S1 O4 97.3(4) ?
O1 S1 O4 107.8(4) ?
O5B O4 O5A 50.8(5) ?
O5B O4 S1 99.0(5) ?
O5A O4 S1 108.4(5) ?
O7A S2 O8 127.3(5) ?
O8 S2 O6B 119.3(5) ?
O8 S2 O7B 103.1(4) ?
O6B S2 O7B 107.9(5) ?
O7A S2 O6A 104.5(5) ?
O8 S2 O6A 98.4(4) ?
O7A S2 O5A 109.3(5) ?
O8 S2 O5A 113.3(4) ?
O6A S2 O5A 98.9(4) ?
O8 S2 O5B 113.0(4) ?
O6B S2 O5B 105.6(5) ?
O7B S2 O5B 107.3(5) ?
O4 O5A S2 105.2(5) ?
O4 O5B S2 108.1(6) ?
C1A N1A C5A 117.0(5) ?
C1A N1A Zn1 127.1(4) ?
C5A N1A Zn1 115.9(4) ?
C6A N2A C8A 117.6(5) ?
C6A N2A Zn1 120.3(4) ?
C8A N2A Zn1 122.0(4) ?
C13A N3A C9A 116.7(5) ?
C13A N3A Zn1 128.2(4) ?
C9A N3A Zn1 115.0(4) ?
C6A N4A C7A 113.3(5) ?
C8A N5A C7A 114.0(6) ?
C18A N6A C14A 115.9(6) ?
N1A C1A C2A 122.5(6) ?
N1A C1A H1AA 118.7 ?
C2A C1A H1AA 118.7 ?
C3A C2A C1A 119.5(6) ?
C3A C2A H2AA 120.3 ?
C1A C2A H2AA 120.3 ?
C2A C3A C4A 119.0(6) ?
C2A C3A H3AA 120.5 ?
C4A C3A H3AA 120.5 ?
C5A C4A C3A 119.0(7) ?
C5A C4A H4AA 120.5 ?
C3A C4A H4AA 120.5 ?
C4A C5A N1A 122.9(6) ?
C4A C5A C6A 123.9(6) ?
N1A C5A C6A 113.2(5) ?
N2A C6A N4A 123.2(6) ?
N2A C6A C5A 115.0(6) ?
N4A C6A C5A 121.7(6) ?
N5A C7A N4A 127.5(6) ?
N5A C7A C14A 115.8(6) ?
N4A C7A C14A 116.7(6) ?
N5A C8A N2A 124.3(6) ?
N5A C8A C9A 120.3(6) ?
N2A C8A C9A 115.4(6) ?
N3A C9A C10A 124.5(6) ?
N3A C9A C8A 113.7(6) ?
C10A C9A C8A 121.9(6) ?
C9A C10A C11A 116.8(7) ?
C9A C10A H10A 121.6 ?
C11A C10A H10A 121.6 ?
C12A C11A C10A 120.2(7) ?
C12A C11A H11A 119.9 ?
C10A C11A H11A 119.9 ?
C11A C12A C13A 118.4(7) ?
C11A C12A H12A 120.8 ?
C13A C12A H12A 120.8 ?
N3A C13A C12A 123.3(6) ?
N3A C13A H13A 118.3 ?
C12A C13A H13A 118.3 ?
N6A C14A C15A 123.2(6) ?
N6A C14A C7A 116.9(6) ?
C15A C14A C7A 119.9(6) ?
N6A C18A C17A 123.0(7) ?
N6A C18A H18A 118.5 ?
C17A C18A H18A 118.5 ?
C16A C17A C18A 120.0(7) ?
C16A C17A H17A 120.0 ?
C18A C17A H17A 120.0 ?
C17A C16A C15A 118.4(7) ?
C17A C16A H16A 120.8 ?
C15A C16A H16A 120.8 ?
C14A C15A C16A 119.4(7) ?
C14A C15A H15A 120.3 ?
C16A C15A H15A 120.3 ?
C5B C4B C3B 120.2(7) ?
C5B C4B H4BA 119.9 ?
C3B C4B H4BA 119.9 ?
C6B N4B C7B 113.3(5) ?
C14B C15B C16B 118.3(7) ?
C14B C15B H15B 120.9 ?
C16B C15B H15B 120.9 ?
C8B N2B C6B 117.3(5) ?
C8B N2B Zn1 122.0(4) ?
C6B N2B Zn1 120.4(4) ?
C7B N5B C8B 113.4(5) ?
C9B N3B C13B 116.6(5) ?
C9B N3B Zn1 116.6(4) ?
C13B N3B Zn1 126.8(4) ?
C2B C3B C4B 118.7(7) ?
C2B C3B H3BA 120.7 ?
C4B C3B H3BA 120.7 ?
C3B C2B C1B 118.9(7) ?
C3B C2B H2BA 120.6 ?
C1B C2B H2BA 120.6 ?
N1B C1B C2B 123.1(6) ?
N1B C1B H1BA 118.5 ?
C2B C1B H1BA 118.5 ?
C1B N1B C5B 117.2(6) ?
C1B N1B Zn1 126.6(5) ?
C5B N1B Zn1 116.2(4) ?
N1B C5B C4B 121.9(6) ?
N1B C5B C6B 113.2(6) ?
C4B C5B C6B 124.9(6) ?
N2B C6B N4B 124.7(6) ?
N2B C6B C5B 114.9(6) ?
N4B C6B C5B 120.4(6) ?
N2B C8B N5B 124.2(6) ?
N2B C8B C9B 115.5(6) ?
N5B C8B C9B 120.3(6) ?
N5B C7B N4B 127.1(6) ?
N5B C7B C14B 117.7(6) ?
N4B C7B C14B 115.2(6) ?
N6B C14B C15B 122.6(6) ?
N6B C14B C7B 115.9(6) ?
C15B C14B C7B 121.5(6) ?
C14B N6B C18B 117.8(6) ?
N6B C18B C17B 123.1(7) ?
N6B C18B H18B 118.4 ?
C17B C18B H18B 118.5 ?
C16B C17B C18B 119.0(7) ?
C16B C17B H17B 120.5 ?
C18B C17B H17B 120.5 ?
C17B C16B C15B 119.2(7) ?
C17B C16B H16B 120.4 ?
C15B C16B H16B 120.4 ?
N3B C9B C10B 123.1(6) ?
N3B C9B C8B 112.0(5) ?
C10B C9B C8B 124.9(6) ?
C12B C13B N3B 121.9(7) ?
C12B C13B H13B 119.1 ?
N3B C13B H13B 119.1 ?
C13B C12B C11B 121.1(7) ?
C13B C12B H12B 119.5 ?
C11B C12B H12B 119.5 ?
C10B C11B C12B 117.9(7) ?
C10B C11B H11B 121.1 ?
C12B C11B H11B 121.1 ?
C11B C10B C9B 119.5(6) ?
C11B C10B H10B 120.3 ?
C9B C10B H10B 120.3 ?
H2WA O2W H2WB 109(2) ?

loop_
_geom_bond_atom_site_label_1
_geom_bond_atom_site_label_2
_geom_bond_site_symmetry_2
_geom_bond_distance
_geom_bond_publ_flag
Zn1 N2A . 2.049(4) y
Zn1 N2B . 2.050(4) y
Zn1 N1A . 2.153(5) y
Zn1 N1B . 2.159(5) y
Zn1 N3B . 2.232(5) y
Zn1 N3A . 2.264(5) y
S1 O2 . 1.387(4) ?
S1 O3 . 1.391(4) ?
S1 O1 . 1.413(4) ?
S1 O4 . 1.592(5) ?
O4 O5B . 1.480(8) ?
O4 O5A . 1.558(8) ?
O8 S2 . 1.372(4) ?
S2 O7A . 1.344(6) ?
S2 O6B . 1.410(6) ?
S2 O7B . 1.478(7) ?
S2 O6A . 1.573(6) ?
S2 O5A . 1.630(7) ?
S2 O5B . 1.646(8) ?
N1A C1A . 1.337(7) ?
N1A C5A . 1.369(7) ?
N2A C6A . 1.326(7) ?
N2A C8A . 1.335(7) ?
N3A C13A . 1.335(7) ?
N3A C9A . 1.342(7) ?
N4A C6A . 1.344(7) ?
N4A C7A . 1.346(7) ?
N5A C8A . 1.310(7) ?
N5A C7A . 1.329(7) ?
N6A C18A . 1.350(7) ?
N6A C14A . 1.357(7) ?
C1A C2A . 1.385(8) ?
C1A H1AA . 0.9300 ?
C2A C3A . 1.369(8) ?
C2A H2AA . 0.9300 ?
C3A C4A . 1.377(8) ?
C3A H3AA . 0.9300 ?
C4A C5A . 1.367(7) ?
C4A H4AA . 0.9300 ?
C5A C6A . 1.473(7) ?
C7A C14A . 1.493(8) ?
C8A C9A . 1.482(8) ?
C9A C10A . 1.357(8) ?
C10A C11A . 1.393(8) ?
C10A H10A . 0.9300 ?
C11A C12A . 1.362(8) ?
C11A H11A . 0.9300 ?
C12A C13A . 1.366(8) ?
C12A H12A . 0.9300 ?
C13A H13A . 0.9300 ?
C14A C15A . 1.363(8) ?
C18A C17A . 1.367(8) ?
C18A H18A . 0.9300 ?
C17A C16A . 1.359(8) ?
C17A H17A . 0.9300 ?
C16A C15A . 1.374(9) ?
C16A H16A . 0.9300 ?
C15A H15A . 0.9300 ?
C4B C5B . 1.358(7) ?
C4B C3B . 1.381(8) ?
C4B H4BA . 0.9300 ?
N4B C6B . 1.329(7) ?
N4B C7B . 1.347(7) ?
C15B C14B . 1.359(8) ?
C15B C16B . 1.402(9) ?
C15B H15B . 0.9300 ?
N2B C8B . 1.322(7) ?
N2B C6B . 1.320(7) ?
N5B C7B . 1.336(7) ?
N5B C8B . 1.339(7) ?
N3B C9B . 1.349(7) ?
N3B C13B . 1.356(7) ?
C3B C2B . 1.351(8) ?
C3B H3BA . 0.9300 ?
C2B C1B . 1.390(8) ?
C2B H2BA . 0.9300 ?
C1B N1B . 1.335(7) ?
C1B H1BA . 0.9300 ?
N1B C5B . 1.356(7) ?
C5B C6B . 1.470(8) ?
C8B C9B . 1.488(8) ?
C7B C14B . 1.494(8) ?
C14B N6B . 1.333(7) ?
N6B C18B . 1.337(8) ?
C18B C17B . 1.360(8) ?
C18B H18B . 0.9300 ?
C17B C16B . 1.345(8) ?
C17B H17B . 0.9300 ?
C16B H16B . 0.9300 ?
C9B C10B . 1.366(7) ?
C13B C12B . 1.350(8) ?
C13B H13B . 0.9300 ?
C12B C11B . 1.369(8) ?
C12B H12B . 0.9300 ?
C11B C10B . 1.362(8) ?
C11B H11B . 0.9300 ?
C10B H10B . 0.9300 ?
O1W H1WA . 0.83(4) ?
O2W H2WA . 0.81(3) ?
O2W H2WB . 0.82(5) ?

loop_
_geom_hbond_atom_site_label_D
_geom_hbond_atom_site_label_H
_geom_hbond_atom_site_label_A
_geom_hbond_site_symmetry_A
_geom_hbond_distance_DH
_geom_hbond_distance_HA
_geom_hbond_distance_DA
_geom_hbond_angle_DHA
C1A H1AA O2 1_655 0.93 2.45 3.354(8) 163
C2A H2AA O6A 1_655 0.93 2.37 3.101(10) 135
C1B H1BA O8 1_645 0.93 2.40 3.326(9) 174
O1W H1WA N5B 3_675 0.83(4) 2.44(3) 3.217(9) 157(5)
O2W H2WA O1W . 0.81(3) 1.97(3) 2.625(9) 137(3)
O2W H2WB O1 . 0.82(5) 2.05(7) 2.787(8) 151(5)
